data_2233444
loop_
_publ_author_name
'Odaba\,so\(glu, Hakk\?i Yasin'
'B\"uy\"ukg\"ung\"or, Orhan'
'Avin\,c, Osman Ozan'
'Odaba\,so\(glu, Mustafa'

_publ_section_title
;
 2-Amino-5-nitrobenzoic acid
;
_journal_coeditor_code FK2050
_journal_issue 2
_journal_name_full 'Acta Crystallographica Section E'
_journal_page_first o511
_journal_paper_doi 10.1107/S1600536812002474
_journal_volume 68
_journal_year 2012
_chemical_formula_iupac 'C7 H6 N2 O4'
_chemical_formula_moiety 'C7 H6 N2 O4'
_chemical_formula_sum 'C7 H6 N2 O4'
_chemical_formula_weight 182.14
_chemical_name_common '5-Nitroantranilic acid'
_chemical_name_systematic
;
2-Amino-5-nitrobenzoic acid
;
_space_group_IT_number 14
_symmetry_cell_setting monoclinic
_symmetry_space_group_name_Hall '-P 2ybc'
_symmetry_space_group_name_H-M 'P 1 21/c 1'
_atom_sites_solution_hydrogens mixed
_atom_sites_solution_primary direct
_atom_sites_solution_secondary difmap
_audit_creation_method SHELXL-97
_cell_angle_alpha 90.00
_cell_angle_beta 92.210(7)
_cell_angle_gamma 90.00
_cell_formula_units_Z 4
_cell_length_a 3.7026(3)
_cell_length_b 17.4638(16)
_cell_length_c 11.6953(10)
_cell_measurement_reflns_used 4323
_cell_measurement_temperature 296
_cell_measurement_theta_max 27.96
_cell_measurement_theta_min 1.74
_cell_volume 755.67(11)
_computing_cell_refinement 'X-AREA (Stoe & Cie, 2002)'
_computing_data_collection 'X-AREA (Stoe & Cie, 2002)'
_computing_data_reduction 'X-RED32 (Stoe & Cie, 2002)'
_computing_molecular_graphics 'ORTEP-3 for Windows (Farrugia, 1997)'
_computing_publication_material 'WinGX (Farrugia, 1999)'
_computing_structure_refinement 'SHELXL97 (Sheldrick, 2008)'
_computing_structure_solution 'SHELXS97 (Sheldrick, 2008)'
_diffrn_ambient_temperature 296
_diffrn_detector_area_resol_mean 6.67
_diffrn_measured_fraction_theta_full 1.000
_diffrn_measured_fraction_theta_max 1.000
_diffrn_measurement_device_type 'Stoe IPDS II'
_diffrn_measurement_method 'rotation method'
_diffrn_radiation_monochromator graphite
_diffrn_radiation_source 'fine-focus sealed tube'
_diffrn_radiation_type MoK\a
_diffrn_radiation_wavelength 0.71073
_diffrn_reflns_av_R_equivalents 0.0769
_diffrn_reflns_av_sigmaI/netI 0.0782
_diffrn_reflns_limit_h_max 4
_diffrn_reflns_limit_h_min -4
_diffrn_reflns_limit_k_max 21
_diffrn_reflns_limit_k_min -21
_diffrn_reflns_limit_l_max 14
_diffrn_reflns_limit_l_min -13
_diffrn_reflns_number 5176
_diffrn_reflns_theta_full 26.49
_diffrn_reflns_theta_max 26.49
_diffrn_reflns_theta_min 2.10
_diffrn_standards_decay_% 0
_diffrn_standards_number 0
_exptl_absorpt_coefficient_mu 0.134
_exptl_absorpt_correction_T_max 0.992
_exptl_absorpt_correction_T_min 0.964
_exptl_absorpt_correction_type integration
_exptl_absorpt_process_details '(X-RED32; Stoe & Cie, 2002)'
_exptl_crystal_colour orange
_exptl_crystal_density_diffrn 1.601
_exptl_crystal_density_method 'not measured'
_exptl_crystal_description needle
_exptl_crystal_F_000 376
_exptl_crystal_size_max 0.550
_exptl_crystal_size_mid 0.227
_exptl_crystal_size_min 0.060
_refine_diff_density_max 0.177
_refine_diff_density_min -0.149
_refine_ls_extinction_method none
_refine_ls_goodness_of_fit_ref 0.992
_refine_ls_hydrogen_treatment constr
_refine_ls_matrix_type full
_refine_ls_number_parameters 118
_refine_ls_number_reflns 1567
_refine_ls_number_restraints 0
_refine_ls_restrained_S_all 0.992
_refine_ls_R_factor_all 0.1268
_refine_ls_R_factor_gt 0.0636
_refine_ls_shift/su_max 0.000
_refine_ls_shift/su_mean 0.000
_refine_ls_structure_factor_coef Fsqd
_refine_ls_weighting_details 'calc w=1/[\s^2^(Fo^2^)+(0.0486P)^2^] where P=(Fo^2^+2Fc^2^)/3'
_refine_ls_weighting_scheme calc
_refine_ls_wR_factor_gt 0.1085
_refine_ls_wR_factor_ref 0.1273
_reflns_number_gt 884
_reflns_number_total 1567
_reflns_threshold_expression I>2\s(I)
_cod_data_source_file fk2050.cif
_cod_data_source_block I
_cod_depositor_comments
;
The following automatic conversions were performed:

'_atom_sites_solution_hydrogens' value 'geom and difmap' was changed
to 'mixed'.

Automatic conversion script
Id: cif_fix_values 6452 2018-10-05 10:23:21Z andrius 
;
_cod_original_sg_symbol_H-M 'P 21/c'
_cod_database_code 2233444
_cod_database_fobs_code 2233444

loop_
_symmetry_equiv_pos_as_xyz
'x, y, z'
'-x, y+1/2, -z+1/2'
'-x, -y, -z'
'x, -y-1/2, z-1/2'

loop_
_atom_site_type_symbol
_atom_site_label
_atom_site_fract_x
_atom_site_fract_y
_atom_site_fract_z
_atom_site_U_iso_or_equiv
_atom_site_adp_type
_atom_site_calc_flag
_atom_site_refinement_flags
_atom_site_occupancy
_atom_site_symmetry_multiplicity
C C1 0.6059(8) 0.35123(17) 0.7289(3) 0.0393(7) Uani d . 1 1
C C2 0.7771(8) 0.34418(16) 0.8394(2) 0.0346(7) Uani d . 1 1
C C3 0.8661(8) 0.27231(16) 0.8809(3) 0.0370(7) Uani d . 1 1
H H3 0.9810 0.2678 0.9527 0.044 Uiso calc R 1 1
C C4 0.7890(8) 0.20744(16) 0.8187(3) 0.0380(7) Uani d . 1 1
C C5 0.6210(9) 0.21311(18) 0.7098(3) 0.0444(8) Uani d . 1 1
H H5 0.5688 0.1692 0.6673 0.053 Uiso calc R 1 1
C C6 0.5351(9) 0.28294(17) 0.6667(3) 0.0431(8) Uani d . 1 1
H H6 0.4261 0.2862 0.5939 0.052 Uiso calc R 1 1
C C7 0.8660(8) 0.41190(17) 0.9097(2) 0.0383(7) Uani d . 1 1
N N1 0.5107(8) 0.41812(15) 0.6824(2) 0.0548(8) Uani d . 1 1
H H8 0.4074 0.4196 0.6154 0.066 Uiso calc R 1 1
H H7 0.5526 0.4599 0.7195 0.066 Uiso calc R 1 1
N N2 0.8912(8) 0.13354(14) 0.8636(2) 0.0502(7) Uani d . 1 1
O O1 0.7787(6) 0.47709(12) 0.88101(17) 0.0513(6) Uani d . 1 1
O O2 1.0433(6) 0.39701(12) 1.00684(18) 0.0528(7) Uani d . 1 1
H H2 1.0837 0.4371 1.0415 0.079 Uiso calc R 1 1
O O3 1.0514(7) 0.12980(13) 0.9571(2) 0.0681(8) Uani d . 1 1
O O4 0.8171(9) 0.07683(14) 0.8068(2) 0.0845(10) Uani d . 1 1

loop_
_atom_site_aniso_label
_atom_site_aniso_U_11
_atom_site_aniso_U_22
_atom_site_aniso_U_33
_atom_site_aniso_U_12
_atom_site_aniso_U_13
_atom_site_aniso_U_23
C1 0.0370(18) 0.0391(17) 0.0415(17) 0.0007(14) -0.0015(13) 0.0015(13)
C2 0.0378(17) 0.0336(16) 0.0325(15) -0.0016(14) -0.0002(12) -0.0043(13)
C3 0.0391(18) 0.0395(16) 0.0321(16) -0.0021(14) -0.0016(13) -0.0019(12)
C4 0.0395(18) 0.0330(16) 0.0416(18) -0.0020(13) 0.0014(13) -0.0032(13)
C5 0.048(2) 0.0421(19) 0.0429(18) -0.0067(15) -0.0033(14) -0.0124(14)
C6 0.0469(19) 0.047(2) 0.0346(17) -0.0021(15) -0.0062(14) -0.0048(13)
C7 0.0434(19) 0.0348(18) 0.0365(16) -0.0006(14) -0.0019(14) -0.0014(13)
N1 0.080(2) 0.0407(15) 0.0426(15) 0.0062(15) -0.0147(14) 0.0012(12)
N2 0.0641(19) 0.0336(15) 0.0525(17) -0.0013(14) -0.0031(14) -0.0037(13)
O1 0.0766(17) 0.0322(12) 0.0440(12) -0.0002(11) -0.0120(11) -0.0020(10)
O2 0.0786(17) 0.0343(11) 0.0440(13) -0.0030(11) -0.0187(12) -0.0061(9)
O3 0.101(2) 0.0436(14) 0.0573(15) 0.0040(13) -0.0228(15) 0.0032(11)
O4 0.134(3) 0.0334(14) 0.084(2) -0.0019(15) -0.0263(18) -0.0118(13)

loop_
_atom_type_symbol
_atom_type_description
_atom_type_scat_dispersion_real
_atom_type_scat_dispersion_imag
_atom_type_scat_source
C C 0.0033 0.0016 'International Tables Vol C Tables 4.2.6.8 and 6.1.1.4'
H H 0.0000 0.0000 'International Tables Vol C Tables 4.2.6.8 and 6.1.1.4'
N N 0.0061 0.0033 'International Tables Vol C Tables 4.2.6.8 and 6.1.1.4'
O O 0.0106 0.0060 'International Tables Vol C Tables 4.2.6.8 and 6.1.1.4'

loop_
_geom_angle_atom_site_label_1
_geom_angle_atom_site_label_2
_geom_angle_atom_site_label_3
_geom_angle
N1 C1 C6 119.3(3)
N1 C1 C2 123.3(3)
C6 C1 C2 117.4(3)
C3 C2 C1 119.3(3)
C3 C2 C7 119.3(3)
C1 C2 C7 121.4(3)
C4 C3 C2 121.5(3)
C4 C3 H3 119.2
C2 C3 H3 119.2
C3 C4 C5 120.1(3)
C3 C4 N2 120.1(3)
C5 C4 N2 119.8(3)
C6 C5 C4 119.5(3)
C6 C5 H5 120.2
C4 C5 H5 120.2
C5 C6 C1 122.1(3)
C5 C6 H6 118.9
C1 C6 H6 118.9
O1 C7 O2 122.5(3)
O1 C7 C2 122.9(3)
O2 C7 C2 114.7(3)
C1 N1 H8 120.0
C1 N1 H7 120.0
H8 N1 H7 120.0
O4 N2 O3 122.3(3)
O4 N2 C4 118.7(3)
O3 N2 C4 119.0(3)
C7 O2 H2 109.5

loop_
_geom_bond_atom_site_label_1
_geom_bond_atom_site_label_2
_geom_bond_distance
C1 N1 1.330(4)
C1 C6 1.416(4)
C1 C2 1.423(4)
C2 C3 1.381(4)
C2 C7 1.470(4)
C3 C4 1.370(4)
C3 H3 0.9300
C4 C5 1.399(4)
C4 N2 1.439(4)
C5 C6 1.353(4)
C5 H5 0.9300
C6 H6 0.9300
C7 O1 1.227(3)
C7 O2 1.316(3)
N1 H8 0.8600
N1 H7 0.8600
N2 O4 1.218(3)
N2 O3 1.226(3)
O2 H2 0.8200

loop_
_geom_hbond_atom_site_label_D
_geom_hbond_atom_site_label_H
_geom_hbond_atom_site_label_A
_geom_hbond_site_symmetry_A
_geom_hbond_distance_DH
_geom_hbond_distance_HA
_geom_hbond_distance_DA
_geom_hbond_angle_DHA
N1 H7 O1 . 0.86 2.06 2.694(3) 130.2
N1 H7 O4 2_656 0.86 2.47 3.030(3) 123.4
N1 H8 O3 4_465 0.86 2.39 3.192(4) 155.2
O2 H2 O1 3_767 0.82 1.81 2.631(3) 174.1
C6 H6 O3 4_465 0.93 2.54 3.347(4) 145(3)

loop_
_geom_torsion_atom_site_label_1
_geom_torsion_atom_site_label_2
_geom_torsion_atom_site_label_3
_geom_torsion_atom_site_label_4
_geom_torsion
N1 C1 C2 C3 179.9(3)
C6 C1 C2 C3 0.1(4)
N1 C1 C2 C7 -1.0(4)
C6 C1 C2 C7 179.1(3)
C1 C2 C3 C4 -0.9(4)
C7 C2 C3 C4 180.0(3)
C2 C3 C4 C5 1.0(5)
C2 C3 C4 N2 178.9(3)
C3 C4 C5 C6 -0.1(5)
N2 C4 C5 C6 -178.1(3)
C4 C5 C6 C1 -0.7(5)
N1 C1 C6 C5 -179.1(3)
C2 C1 C6 C5 0.8(4)
C3 C2 C7 O1 -176.2(3)
C1 C2 C7 O1 4.8(5)
C3 C2 C7 O2 3.1(4)
C1 C2 C7 O2 -176.0(3)
C3 C4 N2 O4 179.5(3)
C5 C4 N2 O4 -2.5(5)
C3 C4 N2 O3 -0.9(5)
C5 C4 N2 O3 177.0(3)

loop_
_cod_related_entry_id
_cod_related_entry_database
_cod_related_entry_code
1 ChemSpider 11537
